data_7030565
loop_
_publ_author_name
'Li, Qiang'
'Wang, Longsheng'
'Yin, Panchao'
'Wei, Yongge'
'Hao, Jian'
'Zhu, Yulin'
'Zhu, Li'
'Yuan, Gu'

_publ_section_title
;
 Convenient syntheses and structural characterizations of
 mono-substituted alkylimido hexamolybdates: [Mo6O18(NR)]2&#x2212; (R =
 Me, Et, n-Pr, i-Pr, n-Bu, t-Bu, Cy, Hex, Ode)
;
_journal_coden_ASTM DTARAF
_journal_issue 7
_journal_name_full 'Dalton Transactions'
_journal_page_first 1172
_journal_page_last 1179
_journal_paper_doi 10.1039/b813924e
_journal_year 2009
_chemical_formula_sum 'C38 H83 Mo6 N3 O18'
_chemical_formula_weight 1445.71
_space_group_IT_number 14
_symmetry_cell_setting monoclinic
_symmetry_space_group_name_Hall '-P 2ybc'
_symmetry_space_group_name_H-M 'P 1 21/c 1'
_atom_sites_solution_hydrogens geom
_atom_sites_solution_primary direct
_atom_sites_solution_secondary difmap
_audit_creation_method SHELXL-97
_cell_angle_alpha 90.00
_cell_angle_beta 96.97(3)
_cell_angle_gamma 90.00
_cell_formula_units_Z 8
_cell_length_a 30.461(6)
_cell_length_b 16.390(3)
_cell_length_c 22.807(5)
_cell_measurement_reflns_used 64905
_cell_measurement_temperature 293(2)
_cell_measurement_theta_max 27.52
_cell_measurement_theta_min 3.03
_cell_volume 11302(4)
_computing_cell_refinement 'Rigaku RAPID AUTO Ver2.30'
_computing_data_collection 'Rigaku RAPID AUTO Ver2.30'
_computing_data_reduction 'Rigaku RAPID AUTO Ver2.30'
_computing_molecular_graphics 'Bruker SHELXTL'
_computing_publication_material 'Bruker SHELXTL'
_computing_structure_refinement 'SHELXL-97 (Sheldrick, 1997)'
_computing_structure_solution 'SHELXS-97 (Sheldrick, 1990)'
_diffrn_ambient_temperature 293(2)
_diffrn_detector_area_resol_mean '100x100 micron'
_diffrn_measured_fraction_theta_full 0.984
_diffrn_measured_fraction_theta_max 0.984
_diffrn_measurement_device_type 'Rigaku RAXIS-RAPID'
_diffrn_measurement_method Oscillation
_diffrn_radiation_monochromator graphite
_diffrn_radiation_source 'fine-focus sealed tube'
_diffrn_radiation_type MoK\a
_diffrn_radiation_wavelength 0.71073
_diffrn_reflns_av_R_equivalents 0.0504
_diffrn_reflns_av_sigmaI/netI 0.0509
_diffrn_reflns_limit_h_max 35
_diffrn_reflns_limit_h_min -36
_diffrn_reflns_limit_k_max 19
_diffrn_reflns_limit_k_min 0
_diffrn_reflns_limit_l_max 27
_diffrn_reflns_limit_l_min 0
_diffrn_reflns_number 83142
_diffrn_reflns_theta_full 25.00
_diffrn_reflns_theta_max 25.00
_diffrn_reflns_theta_min 3.00
_exptl_absorpt_coefficient_mu 1.354
_exptl_absorpt_correction_T_max 0.8765
_exptl_absorpt_correction_T_min 0.4105
_exptl_absorpt_correction_type multi-scan
_exptl_crystal_colour plate
_exptl_crystal_density_diffrn 1.699
_exptl_crystal_density_method 'not measured'
_exptl_crystal_description yellow
_exptl_crystal_F_000 5824
_exptl_crystal_size_max 0.80
_exptl_crystal_size_mid 0.80
_exptl_crystal_size_min 0.10
_platon_squeeze_details ' ?'
_refine_diff_density_max 1.490
_refine_diff_density_min -1.360
_refine_diff_density_rms 0.108
_refine_ls_extinction_method none
_refine_ls_goodness_of_fit_ref 1.095
_refine_ls_hydrogen_treatment constr
_refine_ls_matrix_type full
_refine_ls_number_parameters 1089
_refine_ls_number_reflns 19624
_refine_ls_number_restraints 705
_refine_ls_restrained_S_all 1.118
_refine_ls_R_factor_all 0.0820
_refine_ls_R_factor_gt 0.0684
_refine_ls_shift/su_max 0.000
_refine_ls_shift/su_mean 0.000
_refine_ls_structure_factor_coef Fsqd
_refine_ls_weighting_details 'calc w=1/[\s^2^(Fo^2^)+(0.0280P)^2^+48.4956P] where P=(Fo^2^+2Fc^2^)/3'
_refine_ls_weighting_scheme calc
_refine_ls_wR_factor_gt 0.1491
_refine_ls_wR_factor_ref 0.1557
_reflns_number_gt 15144
_reflns_number_total 19635
_reflns_threshold_expression >2sigma(I)
_cod_duplicate_entry 7000464
_cod_data_source_file b813924e.txt
_cod_data_source_block compound-7II
_cod_depositor_comments
;
The following automatic conversions were performed:

'_symmetry_cell_setting' value 'Monoclinic' changed to 'monoclinic'
according to
/usr/data/users/saulius/automatic-downloads/retrospective/RSC/lib/dictionaries/cif_core.dic
dictionary named 'cif_core.dic' version 2.4.2 from 2011-04-26.

Automatic conversion script
Id: cif_fix_values 2281 2013-09-26 08:29:07Z andrius 
;
_cod_original_cell_volume 11303(4)
_cod_original_sg_symbol_H-M 'P 21/c'
_cod_database_code 7030565

loop_
_symmetry_equiv_pos_as_xyz
'x, y, z'
'-x, y+1/2, -z+1/2'
'-x, -y, -z'
'x, -y-1/2, z-1/2'

loop_
_atom_site_label
_atom_site_type_symbol
_atom_site_fract_x
_atom_site_fract_y
_atom_site_fract_z
_atom_site_U_iso_or_equiv
_atom_site_adp_type
_atom_site_occupancy
_atom_site_symmetry_multiplicity
_atom_site_calc_flag
_atom_site_refinement_flags
_atom_site_disorder_assembly
_atom_site_disorder_group
Mo1 Mo 0.08630(2) 0.32319(4) 0.44504(3) 0.06124(17) Uani 1 1 d . . .
Mo2 Mo 0.07720(2) 0.12880(4) 0.47177(3) 0.06444(18) Uani 1 1 d D . .
Mo3 Mo 0.17370(2) 0.20398(4) 0.46060(3) 0.07011(19) Uani 1 1 d . . .
Mo4 Mo 0.03760(2) 0.19884(4) 0.34353(3) 0.06803(18) Uani 1 1 d . . .
Mo5 Mo 0.13543(3) 0.27523(4) 0.32917(3) 0.0759(2) Uani 1 1 d . . .
Mo6 Mo 0.12564(3) 0.08054(4) 0.35802(3) 0.0741(2) Uani 1 1 d . . .
Mo7 Mo 0.35934(3) 0.70092(5) 0.17466(4) 0.0950(3) Uani 1 1 d . . .
Mo8 Mo 0.40728(3) 0.90673(6) 0.05774(4) 0.1069(3) Uani 1 1 d . . .
Mo9 Mo 0.44454(3) 0.82459(6) 0.18532(4) 0.1058(3) Uani 1 1 d . . .
Mo10 Mo 0.42232(4) 0.70888(6) 0.06972(5) 0.1114(3) Uani 1 1 d . . .
Mo11 Mo 0.32273(4) 0.78461(7) 0.04709(6) 0.1339(5) Uani 1 1 d . . .
Mo12 Mo 0.34572(5) 0.89762(7) 0.16318(6) 0.1333(4) Uani 1 1 d D A .
O1 O -0.0108(2) 0.1943(4) 0.2995(3) 0.0981(19) Uani 1 1 d . . .
O2 O 0.1417(2) -0.0058(4) 0.3264(3) 0.106(2) Uani 1 1 d . . .
O3 O 0.22293(19) 0.2080(4) 0.5024(3) 0.0979(19) Uani 1 1 d . . .
O4 O 0.07120(19) 0.4121(3) 0.4738(2) 0.0806(15) Uani 1 1 d . . .
O5 O 0.17714(17) 0.1068(3) 0.4144(2) 0.0765(14) Uani 1 1 d . . .
O7 O 0.1572(3) 0.3287(4) 0.2771(3) 0.114(2) Uani 1 1 d . . .
O8 O 0.07523(19) 0.2561(3) 0.2965(2) 0.0806(15) Uani 1 1 d . . .
O9 O 0.10551(14) 0.2011(2) 0.40286(17) 0.0525(10) Uani 1 1 d . . .
O11 O 0.14377(16) 0.3037(3) 0.4831(2) 0.0679(12) Uani 1 1 d . . .
O12 O 0.1472(2) 0.1637(3) 0.3105(2) 0.0881(17) Uani 1 1 d . . .
O13 O 0.03499(16) 0.2972(3) 0.38796(19) 0.0665(12) Uani 1 1 d . . .
O14 O 0.18342(18) 0.2640(3) 0.3906(3) 0.0823(15) Uani 1 1 d . . .
O15 O 0.11339(19) 0.3578(3) 0.3775(2) 0.0756(14) Uani 1 1 d . . .
O16 O 0.13737(16) 0.1471(3) 0.5083(2) 0.0701(13) Uani 1 1 d . . .
O17 O 0.02692(16) 0.1391(3) 0.4108(2) 0.0714(13) Uani 1 1 d . . .
O18 O 0.06513(16) 0.2417(3) 0.49405(19) 0.0667(12) Uani 1 1 d . . .
O6 O 0.09922(17) 0.0431(3) 0.4241(2) 0.0708(13) Uani 1 1 d . . .
O10 O 0.06791(18) 0.1011(3) 0.3194(2) 0.0773(14) Uani 1 1 d . . .
O21 O 0.4030(3) 0.8958(4) 0.2109(3) 0.128(2) Uani 1 1 d . . .
O22 O 0.3150(2) 0.7056(4) 0.1076(4) 0.125(3) Uani 1 1 d . . .
O23 O 0.3945(2) 0.6458(3) 0.1247(3) 0.110(2) Uani 1 1 d . . .
O24 O 0.4123(2) 0.7370(4) 0.2180(3) 0.105(2) Uani 1 1 d . . .
O25 O 0.38304(17) 0.8042(3) 0.1164(2) 0.0736(14) Uani 1 1 d . . .
O27 O 0.4525(2) 0.9037(4) 0.1246(3) 0.115(2) Uani 1 1 d . . .
O28 O 0.3326(3) 0.7952(5) 0.2024(4) 0.149(3) Uani 1 1 d . . .
O29 O 0.4342(3) 0.8117(5) 0.0318(3) 0.129(3) Uani 1 1 d . . .
O30 O 0.4641(2) 0.7464(4) 0.1334(3) 0.116(2) Uani 1 1 d . . .
O31 O 0.2786(4) 0.7703(7) -0.0024(6) 0.231(6) Uani 1 1 d . . .
O32 O 0.4514(4) 0.6425(7) 0.0349(5) 0.221(6) Uani 1 1 d . . .
O33 O 0.4242(3) 0.9798(5) 0.0138(4) 0.173(4) Uani 1 1 d . . .
O34 O 0.3047(3) 0.8647(5) 0.1051(6) 0.172(4) Uani 1 1 d . . .
O35 O 0.4887(3) 0.8388(6) 0.2354(4) 0.172(4) Uani 1 1 d . . .
O36 O 0.3419(3) 0.6267(5) 0.2164(4) 0.154(3) Uani 1 1 d . . .
O26 O 0.3719(3) 0.9638(4) 0.1070(3) 0.125(2) Uani 1 1 d . . .
O20 O 0.3635(3) 0.7129(4) 0.0240(3) 0.138(3) Uani 1 1 d . . .
O19 O 0.3542(3) 0.8698(4) 0.0129(3) 0.128(3) Uani 1 1 d . . .
N3 N 0.0141(2) 0.0676(4) 0.1407(3) 0.0775(18) Uani 1 1 d . . .
N4 N 0.2763(3) 0.4348(5) 0.4555(4) 0.107(3) Uani 1 1 d . . .
N5 N 0.2221(4) -0.0570(6) 0.5569(5) 0.133(3) Uani 1 1 d . . .
N6 N 0.4805(4) 0.6266(8) 0.3602(5) 0.159(3) Uani 1 1 d . . .
N1 N 0.0551(2) 0.0722(4) 0.5241(2) 0.0773(18) Uani 1 1 d D . .
C1 C 0.0352(3) 0.0218(5) 0.5670(3) 0.079(2) Uani 1 1 d D . .
H1A H 0.0201 -0.0244 0.5461 0.095 Uiso 1 1 calc R . .
C2 C 0.0712(3) -0.0109(6) 0.6116(4) 0.098(3) Uani 1 1 d D . .
H2A H 0.0586 -0.0501 0.6368 0.117 Uiso 1 1 calc R . .
H2B H 0.0928 -0.0393 0.5913 0.117 Uiso 1 1 calc R . .
C3 C 0.0935(4) 0.0549(8) 0.6489(5) 0.122(4) Uani 1 1 d D . .
H3A H 0.1087 0.0912 0.6244 0.147 Uiso 1 1 calc R . .
H3B H 0.1154 0.0311 0.6784 0.147 Uiso 1 1 calc R . .
C4 C 0.0604(5) 0.1025(8) 0.6789(5) 0.142(5) Uani 1 1 d D . .
H4A H 0.0754 0.1462 0.7020 0.170 Uiso 1 1 calc R . .
H4B H 0.0470 0.0669 0.7057 0.170 Uiso 1 1 calc R . .
C5 C 0.0248(4) 0.1381(6) 0.6347(5) 0.124(4) Uani 1 1 d D . .
H5A H 0.0377 0.1782 0.6106 0.149 Uiso 1 1 calc R . .
H5B H 0.0030 0.1655 0.6554 0.149 Uiso 1 1 calc R . .
C6 C 0.0019(3) 0.0707(6) 0.5946(5) 0.103(3) Uani 1 1 d D . .
H6A H -0.0147 0.0351 0.6178 0.124 Uiso 1 1 calc R . .
H6B H -0.0187 0.0954 0.5639 0.124 Uiso 1 1 calc R . .
N2 N 0.3151(5) 0.9664(7) 0.1977(7) 0.232(7) Uani 1 1 d DU . .
C7 C 0.2919(8) 1.0196(13) 0.2370(10) 0.299(9) Uani 1 1 d DU A 1
H7A H 0.3032 1.0750 0.2325 0.358 Uiso 1 1 calc R A 1
C8 C 0.2996(8) 1.0003(18) 0.3019(10) 0.328(10) Uani 1 1 d DU A 1
H8A H 0.3288 0.9759 0.3099 0.393 Uiso 1 1 calc R A 1
H8B H 0.3006 1.0517 0.3232 0.393 Uiso 1 1 calc R A 1
C9 C 0.2687(11) 0.947(2) 0.3274(11) 0.376(13) Uani 1 1 d DU A 1
H9A H 0.2505 0.9802 0.3502 0.451 Uiso 1 1 calc R A 1
H9B H 0.2853 0.9095 0.3543 0.451 Uiso 1 1 calc R A 1
C10 C 0.2398(11) 0.9005(17) 0.2835(14) 0.355(13) Uani 1 1 d DU A 1
H10A H 0.2559 0.8521 0.2740 0.426 Uiso 1 1 calc R A 1
H10B H 0.2146 0.8822 0.3022 0.426 Uiso 1 1 calc R A 1
C11 C 0.2228(9) 0.940(2) 0.2278(13) 0.360(12) Uani 1 1 d DU A 1
H11A H 0.1911 0.9475 0.2268 0.432 Uiso 1 1 calc R A 1
H11B H 0.2276 0.9040 0.1953 0.432 Uiso 1 1 calc R A 1
C12 C 0.2444(8) 1.0229(17) 0.2185(12) 0.346(11) Uani 1 1 d DU A 1
H12A H 0.2391 1.0379 0.1771 0.415 Uiso 1 1 calc R A 1
H12B H 0.2312 1.0644 0.2412 0.415 Uiso 1 1 calc R A 1
C111 C 0.0286(3) -0.0201(5) 0.1494(4) 0.089(3) Uani 1 1 d D . .
H11F H 0.0036 -0.0547 0.1354 0.107 Uiso 1 1 calc R . .
H11G H 0.0515 -0.0305 0.1243 0.107 Uiso 1 1 calc R . .
C112 C 0.0455(4) -0.0460(6) 0.2106(4) 0.117(4) Uani 1 1 d D . .
H11H H 0.0678 -0.0076 0.2276 0.141 Uiso 1 1 calc R . .
H11I H 0.0215 -0.0460 0.2349 0.141 Uiso 1 1 calc R . .
C113 C 0.0651(5) -0.1290(6) 0.2102(6) 0.171(6) Uani 1 1 d D . .
H11J H 0.0441 -0.1655 0.1880 0.205 Uiso 1 1 calc R . .
H11K H 0.0915 -0.1271 0.1903 0.205 Uiso 1 1 calc R . .
C114 C 0.0767(6) -0.1617(8) 0.2704(7) 0.204(8) Uani 1 1 d D . .
H11C H 0.0909 -0.2137 0.2683 0.307 Uiso 1 1 calc R . .
H11D H 0.0503 -0.1680 0.2891 0.307 Uiso 1 1 calc R . .
H11E H 0.0964 -0.1246 0.2930 0.307 Uiso 1 1 calc R . .
C121 C 0.0527(3) 0.1253(5) 0.1601(3) 0.083(2) Uani 1 1 d D . .
H12F H 0.0424 0.1807 0.1521 0.100 Uiso 1 1 calc R . .
H12G H 0.0598 0.1202 0.2025 0.100 Uiso 1 1 calc R . .
C122 C 0.0943(3) 0.1142(6) 0.1327(4) 0.102(3) Uani 1 1 d D . .
H12H H 0.0876 0.1151 0.0900 0.123 Uiso 1 1 calc R . .
H12I H 0.1071 0.0614 0.1440 0.123 Uiso 1 1 calc R . .
C123 C 0.1273(3) 0.1797(7) 0.1516(5) 0.120(4) Uani 1 1 d D . .
H12J H 0.1153 0.2314 0.1363 0.143 Uiso 1 1 calc R . .
H12K H 0.1306 0.1831 0.1943 0.143 Uiso 1 1 calc R . .
C124 C 0.1709(4) 0.1694(9) 0.1329(6) 0.160(6) Uani 1 1 d D . .
H12C H 0.1898 0.2133 0.1483 0.239 Uiso 1 1 calc R . .
H12D H 0.1685 0.1697 0.0905 0.239 Uiso 1 1 calc R . .
H12E H 0.1833 0.1184 0.1475 0.239 Uiso 1 1 calc R . .
C131 C -0.0022(3) 0.0786(5) 0.0756(3) 0.083(2) Uani 1 1 d D . .
H13D H 0.0220 0.0654 0.0533 0.100 Uiso 1 1 calc R . .
H13E H -0.0254 0.0388 0.0650 0.100 Uiso 1 1 calc R . .
C132 C -0.0196(3) 0.1603(6) 0.0560(4) 0.094(3) Uani 1 1 d D . .
H13F H 0.0044 0.1996 0.0602 0.113 Uiso 1 1 calc R . .
H13G H -0.0414 0.1777 0.0810 0.113 Uiso 1 1 calc R . .
C133 C -0.0405(3) 0.1590(7) -0.0075(4) 0.111(3) Uani 1 1 d D . .
H13H H -0.0188 0.1402 -0.0321 0.133 Uiso 1 1 calc R . .
H13I H -0.0646 0.1199 -0.0112 0.133 Uiso 1 1 calc R . .
C134 C -0.0580(4) 0.2395(8) -0.0302(5) 0.143(5) Uani 1 1 d D . .
H13A H -0.0704 0.2341 -0.0707 0.215 Uiso 1 1 calc R . .
H13B H -0.0344 0.2786 -0.0272 0.215 Uiso 1 1 calc R . .
H13C H -0.0805 0.2577 -0.0072 0.215 Uiso 1 1 calc R . .
C141 C -0.0220(3) 0.0887(5) 0.1790(3) 0.080(2) Uani 1 1 d D . .
H14D H -0.0109 0.0769 0.2198 0.096 Uiso 1 1 calc R . .
H14E H -0.0274 0.1469 0.1761 0.096 Uiso 1 1 calc R . .
C142 C -0.0649(3) 0.0458(6) 0.1647(4) 0.095(3) Uani 1 1 d D . .
H14F H -0.0606 -0.0125 0.1701 0.114 Uiso 1 1 calc R . .
H14G H -0.0763 0.0555 0.1237 0.114 Uiso 1 1 calc R . .
C143 C -0.0978(3) 0.0763(6) 0.2045(4) 0.105(3) Uani 1 1 d D . .
H14H H -0.0866 0.0637 0.2451 0.126 Uiso 1 1 calc R . .
H14I H -0.1000 0.1352 0.2010 0.126 Uiso 1 1 calc R . .
C144 C -0.1422(3) 0.0411(7) 0.1912(5) 0.123(4) Uani 1 1 d D . .
H14A H -0.1612 0.0631 0.2178 0.184 Uiso 1 1 calc R . .
H14B H -0.1405 -0.0171 0.1958 0.184 Uiso 1 1 calc R . .
H14C H -0.1538 0.0542 0.1513 0.184 Uiso 1 1 calc R . .
C211 C 0.2296(3) 0.4500(7) 0.4696(5) 0.118(4) Uani 1 1 d D . .
H21D H 0.2106 0.4575 0.4326 0.141 Uiso 1 1 calc R . .
H21E H 0.2195 0.4014 0.4882 0.141 Uiso 1 1 calc R . .
C212 C 0.2230(4) 0.5211(7) 0.5085(6) 0.135(4) Uani 1 1 d D . .
H21F H 0.2334 0.5704 0.4910 0.162 Uiso 1 1 calc R . .
H21G H 0.2404 0.5133 0.5466 0.162 Uiso 1 1 calc R . .
C213 C 0.1752(4) 0.5311(9) 0.5168(7) 0.153(5) Uani 1 1 d D . .
H21H H 0.1584 0.5419 0.4787 0.183 Uiso 1 1 calc R . .
H21I H 0.1645 0.4800 0.5313 0.183 Uiso 1 1 calc R . .
C214 C 0.1666(6) 0.5961(10) 0.5574(8) 0.214(8) Uani 1 1 d D . .
H21A H 0.1353 0.6001 0.5592 0.321 Uiso 1 1 calc R . .
H21B H 0.1773 0.6469 0.5438 0.321 Uiso 1 1 calc R . .
H21C H 0.1814 0.5841 0.5960 0.321 Uiso 1 1 calc R . .
C221 C 0.2936(4) 0.5100(7) 0.4247(5) 0.121(4) Uani 1 1 d D . .
H22D H 0.2976 0.5539 0.4534 0.146 Uiso 1 1 calc R . .
H22E H 0.3226 0.4967 0.4139 0.146 Uiso 1 1 calc R . .
C222 C 0.2664(4) 0.5412(9) 0.3717(6) 0.155(5) Uani 1 1 d D . .
H22F H 0.2380 0.5594 0.3820 0.186 Uiso 1 1 calc R . .
H22G H 0.2611 0.4980 0.3427 0.186 Uiso 1 1 calc R . .
C223 C 0.2899(5) 0.6121(13) 0.3455(8) 0.213(9) Uani 1 1 d D . .
H22H H 0.3015 0.6482 0.3773 0.256 Uiso 1 1 calc R . .
H22I H 0.3148 0.5907 0.3276 0.256 Uiso 1 1 calc R . .
C224 C 0.2626(7) 0.6589(14) 0.3020(11) 0.328(17) Uani 1 1 d D . .
H22A H 0.2798 0.7019 0.2876 0.491 Uiso 1 1 calc R . .
H22B H 0.2383 0.6820 0.3195 0.491 Uiso 1 1 calc R . .
H22C H 0.2514 0.6240 0.2697 0.491 Uiso 1 1 calc R . .
C231 C 0.2735(3) 0.3597(7) 0.4164(6) 0.126(4) Uani 1 1 d D . .
H23D H 0.2633 0.3147 0.4388 0.152 Uiso 1 1 calc R . .
H23E H 0.2510 0.3696 0.3832 0.152 Uiso 1 1 calc R . .
C232 C 0.3150(4) 0.3331(9) 0.3924(8) 0.184(7) Uani 1 1 d D . .
H23F H 0.3384 0.3248 0.4246 0.221 Uiso 1 1 calc R . .
H23G H 0.3244 0.3751 0.3667 0.221 Uiso 1 1 calc R . .
C233 C 0.3061(5) 0.2532(11) 0.3576(9) 0.241(10) Uani 1 1 d D . .
H23H H 0.2963 0.2113 0.3831 0.289 Uiso 1 1 calc R . .
H23I H 0.2831 0.2616 0.3249 0.289 Uiso 1 1 calc R . .
C234 C 0.3479(5) 0.2277(12) 0.3352(10) 0.272 Uani 1 1 d D . .
H23A H 0.3440 0.1749 0.3171 0.408 Uiso 1 1 calc R . .
H23B H 0.3713 0.2252 0.3674 0.408 Uiso 1 1 calc R . .
H23C H 0.3555 0.2665 0.3065 0.408 Uiso 1 1 calc R . .
C241 C 0.3084(4) 0.4209(7) 0.5104(5) 0.124(4) Uani 1 1 d D . .
H24D H 0.3376 0.4122 0.4987 0.149 Uiso 1 1 calc R . .
H24E H 0.3097 0.4701 0.5342 0.149 Uiso 1 1 calc R . .
C242 C 0.2976(5) 0.3505(9) 0.5481(7) 0.184(7) Uani 1 1 d D . .
H24F H 0.2710 0.3622 0.5658 0.221 Uiso 1 1 calc R . .
H24G H 0.2925 0.3019 0.5239 0.221 Uiso 1 1 calc R . .
C243 C 0.3354(6) 0.3365(10) 0.5954(8) 0.200(8) Uani 1 1 d D . .
H24H H 0.3623 0.3286 0.5773 0.240 Uiso 1 1 calc R . .
H24I H 0.3394 0.3844 0.6204 0.240 Uiso 1 1 calc R . .
C244 C 0.3281(8) 0.2655(13) 0.6316(10) 0.299(14) Uani 1 1 d D . .
H24A H 0.3533 0.2576 0.6606 0.449 Uiso 1 1 calc R . .
H24B H 0.3240 0.2180 0.6069 0.449 Uiso 1 1 calc R . .
H24C H 0.3023 0.2741 0.6510 0.449 Uiso 1 1 calc R . .
C311 C 0.2122(5) 0.0216(7) 0.5888(6) 0.149(5) Uani 1 1 d D . .
H31D H 0.2117 0.0663 0.5608 0.179 Uiso 1 1 calc R . .
H31E H 0.1829 0.0172 0.6008 0.179 Uiso 1 1 calc R . .
C312 C 0.2437(5) 0.0426(10) 0.6415(7) 0.177(6) Uani 1 1 d D . .
H31F H 0.2730 0.0522 0.6301 0.213 Uiso 1 1 calc R . .
H31G H 0.2457 -0.0020 0.6697 0.213 Uiso 1 1 calc R . .
C313 C 0.2271(6) 0.1187(13) 0.6691(8) 0.227(10) Uani 1 1 d D . .
H31H H 0.2257 0.1627 0.6405 0.272 Uiso 1 1 calc R . .
H31I H 0.1973 0.1088 0.6783 0.272 Uiso 1 1 calc R . .
C314 C 0.2546(7) 0.1443(14) 0.7228(8) 0.266(11) Uani 1 1 d D . .
H31A H 0.2424 0.1927 0.7381 0.399 Uiso 1 1 calc R . .
H31B H 0.2841 0.1554 0.7139 0.399 Uiso 1 1 calc R . .
H31C H 0.2556 0.1016 0.7518 0.399 Uiso 1 1 calc R . .
C321 C 0.2232(4) -0.1301(8) 0.5987(6) 0.147(5) Uani 1 1 d D . .
H32D H 0.2304 -0.1784 0.5773 0.177 Uiso 1 1 calc R . .
H32E H 0.2468 -0.1217 0.6306 0.177 Uiso 1 1 calc R . .
C322 C 0.1809(5) -0.1464(9) 0.6253(7) 0.177(6) Uani 1 1 d D . .
H32F H 0.1569 -0.1586 0.5946 0.213 Uiso 1 1 calc R . .
H32G H 0.1728 -0.0993 0.6474 0.213 Uiso 1 1 calc R . .
C323 C 0.1908(4) -0.2201(9) 0.6664(7) 0.179 Uani 1 1 d D . .
H32H H 0.2012 -0.2656 0.6445 0.215 Uiso 1 1 calc R . .
H32I H 0.2136 -0.2063 0.6983 0.215 Uiso 1 1 calc R . .
C324 C 0.1499(4) -0.2423(9) 0.6901(7) 0.178 Uani 1 1 d D . .
H32A H 0.1550 -0.2900 0.7145 0.267 Uiso 1 1 calc R . .
H32B H 0.1272 -0.2535 0.6582 0.267 Uiso 1 1 calc R . .
H32C H 0.1408 -0.1980 0.7134 0.267 Uiso 1 1 calc R . .
C331 C 0.1858(5) -0.0675(8) 0.5035(6) 0.154(5) Uani 1 1 d D . .
H33D H 0.1570 -0.0674 0.5177 0.185 Uiso 1 1 calc R . .
H33E H 0.1868 -0.0210 0.4773 0.185 Uiso 1 1 calc R . .
C332 C 0.1902(6) -0.1429(11) 0.4693(8) 0.215(10) Uani 1 1 d D . .
H33F H 0.2155 -0.1373 0.4476 0.258 Uiso 1 1 calc R . .
H33G H 0.1963 -0.1879 0.4967 0.258 Uiso 1 1 calc R . .
C333 C 0.1511(6) -0.1635(10) 0.4274(8) 0.211(8) Uani 1 1 d D . .
H33H H 0.1255 -0.1657 0.4487 0.254 Uiso 1 1 calc R . .
H33I H 0.1462 -0.1202 0.3984 0.254 Uiso 1 1 calc R . .
C334 C 0.1546(7) -0.2410(10) 0.3964(8) 0.240(10) Uani 1 1 d D . .
H33A H 0.1271 -0.2525 0.3727 0.360 Uiso 1 1 calc R . .
H33B H 0.1613 -0.2839 0.4248 0.360 Uiso 1 1 calc R . .
H33C H 0.1778 -0.2373 0.3715 0.360 Uiso 1 1 calc R . .
C341 C 0.2667(5) -0.0541(9) 0.5360(7) 0.174(6) Uani 1 1 d D . .
H34D H 0.2884 -0.0511 0.5708 0.208 Uiso 1 1 calc R . .
H34E H 0.2712 -0.1057 0.5169 0.208 Uiso 1 1 calc R . .
C342 C 0.2773(4) 0.0118(9) 0.4950(8) 0.196(7) Uani 1 1 d D . .
H34F H 0.2668 0.0642 0.5074 0.235 Uiso 1 1 calc R . .
H34G H 0.2639 0.0007 0.4551 0.235 Uiso 1 1 calc R . .
C343 C 0.3297(5) 0.0116(9) 0.4985(7) 0.190 Uani 1 1 d D . .
H34H H 0.3461 0.0296 0.5353 0.228 Uiso 1 1 d R . .
H34I H 0.3422 -0.0375 0.4836 0.228 Uiso 1 1 d R . .
C344 C 0.3359(5) 0.0775(9) 0.4559(7) 0.191 Uani 1 1 d D . .
H34A H 0.3665 0.0804 0.4500 0.286 Uiso 1 1 calc R . .
H34B H 0.3269 0.1286 0.4711 0.286 Uiso 1 1 calc R . .
H34C H 0.3184 0.0662 0.4189 0.286 Uiso 1 1 calc R . .
C411 C 0.5058(5) 0.6506(9) 0.3072(7) 0.165(5) Uani 1 1 d DU . .
H41D H 0.4853 0.6511 0.2712 0.199 Uiso 1 1 calc R . .
H41E H 0.5177 0.7053 0.3135 0.199 Uiso 1 1 calc R . .
C412 C 0.5419(5) 0.5943(10) 0.3002(8) 0.208(6) Uani 1 1 d DU . .
H41F H 0.5293 0.5425 0.2862 0.249 Uiso 1 1 calc R . .
H41G H 0.5584 0.5850 0.3387 0.249 Uiso 1 1 calc R . .
C413 C 0.5743(5) 0.6228(10) 0.2576(7) 0.198 Uani 1 1 d DU . .
H41H H 0.5810 0.6804 0.2632 0.238 Uiso 1 1 calc R . .
H41I H 0.6017 0.5922 0.2642 0.238 Uiso 1 1 calc R . .
C414 C 0.5520(6) 0.6078(12) 0.1982(7) 0.233 Uani 1 1 d DU . .
H41A H 0.5702 0.6270 0.1696 0.349 Uiso 1 1 calc R . .
H41B H 0.5242 0.6362 0.1932 0.349 Uiso 1 1 calc R . .
H41C H 0.5469 0.5503 0.1928 0.349 Uiso 1 1 calc R . .
C421 C 0.4613(4) 0.5405(8) 0.3521(6) 0.145(4) Uani 1 1 d DU . .
H42D H 0.4854 0.5017 0.3589 0.174 Uiso 1 1 calc R . .
H42E H 0.4419 0.5313 0.3823 0.174 Uiso 1 1 calc R . .
C422 C 0.4363(5) 0.5231(9) 0.2941(7) 0.202(8) Uani 1 1 d DU . .
H42F H 0.4562 0.5222 0.2639 0.242 Uiso 1 1 calc R . .
H42G H 0.4143 0.5652 0.2840 0.242 Uiso 1 1 calc R . .
C423 C 0.4139(5) 0.4404(10) 0.2974(8) 0.212(4) Uani 1 1 d DU . .
H42H H 0.4357 0.3989 0.3101 0.254 Uiso 1 1 calc R . .
H42I H 0.3924 0.4424 0.3255 0.254 Uiso 1 1 calc R . .
C424 C 0.3915(5) 0.4207(8) 0.2376(7) 0.185 Uani 1 1 d DU . .
H42A H 0.3767 0.3692 0.2386 0.277 Uiso 1 1 calc R . .
H42B H 0.4131 0.4178 0.2103 0.277 Uiso 1 1 calc R . .
H42C H 0.3704 0.4626 0.2252 0.277 Uiso 1 1 calc R . .
C431 C 0.5036(5) 0.6223(9) 0.4204(7) 0.186(7) Uani 1 1 d DU . .
H43D H 0.4823 0.6024 0.4453 0.223 Uiso 1 1 calc R . .
H43E H 0.5260 0.5803 0.4201 0.223 Uiso 1 1 calc R . .
C432 C 0.5254(5) 0.6928(10) 0.4509(8) 0.228(10) Uani 1 1 d DU . .
H43F H 0.5034 0.7345 0.4550 0.274 Uiso 1 1 calc R . .
H43G H 0.5466 0.7152 0.4266 0.274 Uiso 1 1 calc R . .
C433 C 0.5496(5) 0.6732(9) 0.5122(7) 0.211(8) Uani 1 1 d DU . .
H43H H 0.5295 0.6449 0.5351 0.253 Uiso 1 1 calc R . .
H43I H 0.5742 0.6370 0.5079 0.253 Uiso 1 1 calc R . .
C434 C 0.5662(5) 0.7470(10) 0.5440(8) 0.232 Uani 1 1 d DU . .
H43A H 0.5787 0.7326 0.5833 0.349 Uiso 1 1 calc R . .
H43B H 0.5422 0.7846 0.5458 0.349 Uiso 1 1 calc R . .
H43C H 0.5885 0.7719 0.5236 0.349 Uiso 1 1 calc R . .
C441 C 0.4500(5) 0.6930(8) 0.3527(6) 0.159(3) Uani 1 1 d DU . .
H44D H 0.4359 0.6895 0.3122 0.191 Uiso 1 1 calc R . .
H44E H 0.4678 0.7422 0.3550 0.191 Uiso 1 1 calc R . .
C442 C 0.4150(6) 0.7083(11) 0.3880(8) 0.250 Uani 1 1 d DU . .
H44F H 0.4281 0.7179 0.4284 0.300 Uiso 1 1 calc R . .
H44G H 0.3970 0.6595 0.3880 0.300 Uiso 1 1 calc R . .
C443 C 0.3854(6) 0.7794(11) 0.3684(8) 0.248 Uani 1 1 d DU . .
H44H H 0.3755 0.7722 0.3267 0.297 Uiso 1 1 calc R . .
H44I H 0.3594 0.7755 0.3890 0.297 Uiso 1 1 calc R . .
C444 C 0.4023(6) 0.8624(11) 0.3764(8) 0.250 Uani 1 1 d DU . .
H44A H 0.3791 0.9005 0.3641 0.375 Uiso 1 1 calc R . .
H44B H 0.4262 0.8701 0.3531 0.375 Uiso 1 1 calc R . .
H44C H 0.4128 0.8712 0.4173 0.375 Uiso 1 1 calc R . .

loop_
_atom_site_aniso_label
_atom_site_aniso_U_11
_atom_site_aniso_U_22
_atom_site_aniso_U_33
_atom_site_aniso_U_23
_atom_site_aniso_U_13
_atom_site_aniso_U_12
Mo1 0.0804(4) 0.0531(3) 0.0501(3) -0.0034(3) 0.0072(3) 0.0012(3)
Mo2 0.0769(4) 0.0631(4) 0.0525(3) 0.0099(3) 0.0043(3) -0.0170(3)
Mo3 0.0635(4) 0.0634(4) 0.0799(5) 0.0083(3) -0.0052(3) -0.0080(3)
Mo4 0.0802(4) 0.0687(4) 0.0513(4) -0.0037(3) -0.0082(3) 0.0044(3)
Mo5 0.1044(6) 0.0668(4) 0.0613(4) 0.0117(3) 0.0294(4) -0.0008(4)
Mo6 0.0943(5) 0.0552(4) 0.0727(4) -0.0048(3) 0.0090(4) 0.0090(3)
Mo7 0.1041(6) 0.0805(5) 0.1027(6) 0.0234(4) 0.0212(5) -0.0117(4)
Mo8 0.1220(7) 0.0884(6) 0.1057(7) 0.0355(5) -0.0046(5) -0.0319(5)
Mo9 0.1166(7) 0.0925(6) 0.0992(6) 0.0153(5) -0.0240(5) -0.0262(5)
Mo10 0.1438(9) 0.0858(6) 0.1115(7) -0.0070(5) 0.0431(6) 0.0112(6)
Mo11 0.1219(8) 0.1073(8) 0.1547(10) 0.0450(7) -0.0559(7) -0.0409(6)
Mo12 0.1561(11) 0.0882(7) 0.1649(11) -0.0006(7) 0.0573(9) 0.0300(7)
O1 0.106(4) 0.104(4) 0.074(4) -0.014(3) -0.032(3) 0.014(4)
O2 0.144(6) 0.071(4) 0.106(5) -0.022(3) 0.025(4) 0.023(4)
O3 0.072(4) 0.093(4) 0.120(5) 0.005(4) -0.023(3) -0.010(3)
O4 0.112(4) 0.059(3) 0.072(3) -0.014(2) 0.014(3) 0.008(3)
O5 0.076(3) 0.063(3) 0.090(4) 0.004(3) 0.007(3) 0.007(3)
O7 0.164(6) 0.102(5) 0.085(4) 0.027(3) 0.056(4) -0.004(4)
O8 0.115(4) 0.075(3) 0.048(3) 0.005(2) -0.004(3) 0.012(3)
O9 0.068(3) 0.047(2) 0.041(2) 0.0003(18) 0.0047(19) -0.003(2)
O11 0.078(3) 0.056(3) 0.067(3) -0.002(2) -0.001(2) -0.013(2)
O12 0.123(5) 0.070(3) 0.080(4) -0.003(3) 0.042(3) 0.012(3)
O13 0.082(3) 0.066(3) 0.050(3) 0.002(2) 0.000(2) 0.013(2)
O14 0.077(3) 0.072(3) 0.104(4) 0.004(3) 0.033(3) -0.013(3)
O15 0.114(4) 0.050(3) 0.065(3) 0.011(2) 0.021(3) -0.002(3)
O16 0.075(3) 0.070(3) 0.061(3) 0.013(2) -0.011(2) -0.010(2)
O17 0.071(3) 0.072(3) 0.070(3) -0.003(2) 0.003(2) -0.014(3)
O18 0.083(3) 0.073(3) 0.045(2) -0.004(2) 0.013(2) -0.008(3)
O6 0.092(4) 0.051(3) 0.068(3) 0.000(2) 0.003(3) -0.005(2)
O10 0.097(4) 0.069(3) 0.064(3) -0.014(2) 0.001(3) 0.006(3)
O21 0.157(7) 0.103(5) 0.120(6) -0.017(4) 0.001(5) -0.011(5)
O22 0.092(5) 0.107(5) 0.168(7) 0.029(5) -0.012(4) -0.037(4)
O23 0.134(6) 0.061(4) 0.131(6) 0.003(3) 0.007(4) -0.001(4)
O24 0.146(6) 0.084(4) 0.083(4) 0.020(3) 0.010(4) -0.009(4)
O25 0.078(3) 0.061(3) 0.081(3) 0.008(2) 0.002(3) -0.009(2)
O27 0.116(5) 0.102(5) 0.122(5) 0.018(4) -0.007(4) -0.048(4)
O28 0.168(8) 0.133(6) 0.167(8) 0.017(5) 0.099(6) 0.014(6)
O29 0.148(7) 0.148(7) 0.100(5) 0.023(4) 0.048(5) -0.023(5)
O30 0.077(4) 0.123(5) 0.151(6) 0.013(5) 0.023(4) 0.004(4)
O31 0.191(10) 0.195(10) 0.266(13) 0.084(9) -0.141(9) -0.082(8)
O32 0.294(14) 0.157(9) 0.241(12) -0.052(8) 0.152(11) 0.025(9)
O33 0.230(10) 0.135(7) 0.154(7) 0.076(6) 0.018(7) -0.063(7)
O34 0.154(8) 0.082(5) 0.298(13) 0.006(7) 0.100(9) 0.019(5)
O35 0.178(8) 0.153(7) 0.162(8) 0.029(6) -0.074(6) -0.064(6)
O36 0.186(8) 0.131(6) 0.154(7) 0.059(6) 0.051(6) -0.030(6)
O26 0.159(7) 0.064(4) 0.150(6) 0.017(4) 0.013(5) 0.005(4)
O20 0.217(9) 0.104(5) 0.081(5) 0.005(4) -0.034(5) -0.056(6)
O19 0.147(6) 0.108(5) 0.117(5) 0.047(4) -0.033(5) -0.029(5)
N3 0.107(5) 0.071(4) 0.057(4) -0.016(3) 0.018(3) -0.017(4)
N4 0.081(5) 0.113(6) 0.125(7) -0.015(5) 0.005(5) -0.032(5)
N5 0.139(9) 0.103(7) 0.156(9) 0.032(6) 0.014(7) 0.046(6)
N6 0.180(8) 0.154(8) 0.132(7) 0.007(6) -0.032(5) 0.064(6)
N1 0.104(5) 0.078(4) 0.049(3) 0.008(3) 0.005(3) -0.024(4)
C1 0.101(6) 0.064(5) 0.076(5) 0.006(4) 0.026(5) -0.028(4)
C2 0.113(7) 0.101(7) 0.078(6) 0.033(5) 0.007(5) -0.003(6)
C3 0.127(9) 0.152(11) 0.083(7) 0.030(7) -0.006(6) -0.036(8)
C4 0.194(14) 0.161(12) 0.069(7) -0.029(7) 0.007(8) -0.056(11)
C5 0.175(12) 0.091(7) 0.115(9) -0.008(7) 0.055(9) -0.004(8)
C6 0.099(7) 0.100(7) 0.114(8) 0.020(6) 0.025(6) -0.015(6)
N2 0.317(16) 0.131(9) 0.275(15) -0.010(10) 0.141(13) 0.088(10)
C7 0.314(17) 0.33(2) 0.282(17) -0.023(16) 0.163(17) 0.109(16)
C8 0.33(2) 0.42(3) 0.253(15) -0.055(19) 0.121(16) -0.002(19)
C9 0.38(3) 0.46(3) 0.29(2) 0.05(2) 0.04(2) -0.06(2)
C10 0.40(3) 0.39(3) 0.28(3) 0.06(2) 0.02(2) -0.02(2)
C11 0.34(2) 0.45(3) 0.29(2) 0.08(2) 0.05(2) 0.05(2)
C12 0.322(19) 0.37(3) 0.37(2) 0.10(2) 0.125(17) 0.17(2)
C111 0.115(7) 0.072(5) 0.081(6) -0.025(4) 0.014(5) -0.013(5)
C112 0.179(11) 0.080(7) 0.091(7) 0.004(5) 0.009(7) -0.014(7)
C113 0.238(17) 0.081(8) 0.172(14) 0.013(8) -0.064(12) -0.017(9)
C114 0.26(2) 0.118(11) 0.219(19) 0.034(12) -0.047(15) -0.047(12)
C121 0.123(7) 0.071(5) 0.056(5) -0.011(4) 0.008(4) -0.022(5)
C122 0.115(8) 0.121(8) 0.071(6) -0.006(5) 0.012(5) -0.027(6)
C123 0.114(9) 0.146(10) 0.097(8) -0.017(7) 0.003(6) -0.038(8)
C124 0.145(12) 0.212(16) 0.115(10) 0.009(10) -0.011(8) -0.059(11)
C131 0.098(6) 0.102(7) 0.052(4) -0.018(4) 0.016(4) -0.022(5)
C132 0.104(7) 0.105(7) 0.076(6) 0.003(5) 0.019(5) -0.014(6)
C133 0.095(7) 0.164(11) 0.072(6) 0.004(6) 0.005(5) -0.023(7)
C134 0.124(10) 0.192(14) 0.114(9) 0.050(9) 0.011(7) 0.009(9)
C141 0.110(7) 0.072(5) 0.064(5) -0.015(4) 0.030(4) -0.012(5)
C142 0.113(7) 0.092(6) 0.084(6) -0.013(5) 0.032(5) -0.017(6)
C143 0.117(8) 0.096(7) 0.106(7) -0.008(6) 0.035(6) -0.006(6)
C144 0.124(9) 0.117(9) 0.133(9) -0.006(7) 0.035(7) 0.009(7)
C211 0.092(7) 0.123(9) 0.136(9) -0.020(7) 0.010(6) -0.037(6)
C212 0.129(10) 0.123(10) 0.149(11) -0.033(8) 0.008(8) -0.030(8)
C213 0.120(10) 0.149(12) 0.191(14) -0.054(11) 0.027(9) -0.006(9)
C214 0.199(18) 0.196(18) 0.24(2) -0.018(16) 0.017(15) 0.027(14)
C221 0.095(7) 0.117(9) 0.152(11) -0.013(8) 0.011(7) -0.033(7)
C222 0.128(11) 0.169(14) 0.172(14) 0.011(11) 0.032(10) -0.026(10)
C223 0.172(16) 0.28(3) 0.193(17) 0.117(16) 0.039(13) -0.016(16)
C224 0.36(4) 0.21(2) 0.46(5) 0.07(3) 0.23(4) -0.02(2)
C231 0.104(8) 0.118(9) 0.155(11) -0.037(8) 0.005(7) -0.033(7)
C232 0.115(11) 0.197(16) 0.246(19) -0.078(14) 0.048(11) -0.016(10)
C233 0.212(18) 0.213(19) 0.32(3) -0.136(18) 0.120(18) 0.004(15)
C234 0.223 0.270 0.341 -0.166 0.107 0.024
C241 0.105(8) 0.120(9) 0.138(10) -0.015(8) -0.017(7) -0.032(7)
C242 0.171(14) 0.155(13) 0.210(17) 0.023(12) -0.042(12) -0.069(11)
C243 0.200(17) 0.159(15) 0.221(19) 0.039(13) -0.050(14) -0.042(13)
C244 0.30(3) 0.22(2) 0.35(3) 0.11(2) -0.08(2) -0.05(2)
C311 0.185(14) 0.113(10) 0.144(11) 0.005(8) -0.001(10) 0.048(9)
C312 0.199(17) 0.164(15) 0.153(14) 0.009(11) -0.037(12) 0.005(13)
C313 0.169(17) 0.30(3) 0.20(2) -0.093(19) -0.004(14) -0.022(17)
C314 0.22(2) 0.34(3) 0.23(2) 0.01(2) 0.005(18) -0.04(2)
C321 0.163(13) 0.117(10) 0.162(12) 0.033(9) 0.021(10) 0.029(9)
C322 0.167(14) 0.176(15) 0.197(16) 0.041(12) 0.056(12) 0.027(11)
C323 0.155 0.187 0.205 0.037 0.058 0.005
C324 0.156 0.183 0.205 0.037 0.058 0.005
C331 0.154(12) 0.145(12) 0.150(12) 0.002(9) -0.032(9) 0.047(9)
C332 0.26(2) 0.201(18) 0.168(16) -0.061(14) -0.043(14) 0.106(17)
C333 0.31(3) 0.134(14) 0.20(2) -0.010(13) 0.048(18) -0.002(16)
C334 0.38(3) 0.141(15) 0.183(18) -0.004(13) -0.014(18) 0.004(17)
C341 0.142(12) 0.148(12) 0.240(18) 0.057(12) 0.059(12) 0.054(10)
C342 0.169(14) 0.153(13) 0.26(2) 0.096(14) 0.000(13) 0.012(11)
C343 0.183 0.159 0.234 0.088 0.052 0.028
C344 0.184 0.160 0.234 0.088 0.052 0.028
C411 0.176(13) 0.120(11) 0.192(15) 0.020(10) -0.011(10) -0.005(9)
C412 0.146(13) 0.164(15) 0.314(12) 0.030(15) 0.031(12) -0.016(9)
C413 0.153 0.148 0.291 0.026 0.011 -0.010
C414 0.162 0.241 0.291 0.026 0.011 -0.010
C421 0.147(12) 0.127(10) 0.169(12) 0.020(8) 0.047(8) 0.014(8)
C422 0.153(14) 0.179(14) 0.262(19) -0.022(13) -0.020(12) -0.016(10)
C423 0.149 0.209(13) 0.272 -0.007 0.005 -0.018
C424 0.144 0.133 0.272 -0.007 0.005 -0.018
C431 0.179(15) 0.168(14) 0.195(15) -0.004(11) -0.044(11) 0.072(11)
C432 0.134(13) 0.26(2) 0.271(18) -0.083(15) -0.063(13) 0.062(13)
C433 0.161(14) 0.170(13) 0.280(18) -0.072(13) -0.058(13) 0.054(11)
C434 0.184 0.200 0.286 -0.094 -0.084 0.065
C441 0.180(8) 0.154(8) 0.132(7) 0.007(6) -0.032(5) 0.064(6)
C442 0.229 0.320 0.189 -0.002 -0.021 0.140
C443 0.225 0.317 0.189 -0.002 -0.021 0.140
C444 0.229 0.320 0.189 -0.002 -0.021 0.140

loop_
_atom_type_symbol
_atom_type_description
_atom_type_scat_dispersion_real
_atom_type_scat_dispersion_imag
_atom_type_scat_source
C C 0.0033 0.0016 'International Tables Vol C Tables 4.2.6.8 and 6.1.1.4'
H H 0.0000 0.0000 'International Tables Vol C Tables 4.2.6.8 and 6.1.1.4'
N N 0.0061 0.0033 'International Tables Vol C Tables 4.2.6.8 and 6.1.1.4'
O O 0.0106 0.0060 'International Tables Vol C Tables 4.2.6.8 and 6.1.1.4'
Mo Mo -1.6832 0.6857 'International Tables Vol C Tables 4.2.6.8 and 6.1.1.4'

loop_
_geom_angle_atom_site_label_1
_geom_angle_atom_site_label_2
_geom_angle_atom_site_label_3
_geom_angle
O4 Mo1 O11 104.4(2)
O4 Mo1 O18 104.5(2)
O11 Mo1 O18 88.4(2)
O4 Mo1 O15 102.7(2)
O11 Mo1 O15 87.4(2)
O18 Mo1 O15 152.6(2)
O4 Mo1 O13 102.4(2)
O11 Mo1 O13 153.2(2)
O18 Mo1 O13 86.4(2)
O15 Mo1 O13 85.3(2)
O4 Mo1 O9 178.2(2)
O11 Mo1 O9 77.22(18)
O18 Mo1 O9 76.09(17)
O15 Mo1 O9 76.61(17)
O13 Mo1 O9 75.99(17)
N1 Mo2 O16 102.4(3)
N1 Mo2 O6 101.0(3)
O16 Mo2 O6 88.9(2)
N1 Mo2 O17 101.7(3)
O16 Mo2 O17 155.9(2)
O6 Mo2 O17 87.6(2)
N1 Mo2 O18 103.2(3)
O16 Mo2 O18 86.6(2)
O6 Mo2 O18 155.83(19)
O17 Mo2 O18 87.0(2)
N1 Mo2 O9 179.2(2)
O16 Mo2 O9 78.15(18)
O6 Mo2 O9 78.44(18)
O17 Mo2 O9 77.79(18)
O18 Mo2 O9 77.39(17)
O3 Mo3 O16 103.7(3)
O3 Mo3 O5 103.9(3)
O16 Mo3 O5 88.9(2)
O3 Mo3 O14 103.5(3)
O16 Mo3 O14 152.6(2)
O5 Mo3 O14 86.8(2)
O3 Mo3 O11 103.2(3)
O16 Mo3 O11 86.4(2)
O5 Mo3 O11 152.8(2)
O14 Mo3 O11 85.1(2)
O3 Mo3 O9 178.9(2)
O16 Mo3 O9 76.74(17)
O5 Mo3 O9 77.07(18)
O14 Mo3 O9 75.96(19)
O11 Mo3 O9 75.78(17)
O1 Mo4 O17 103.8(3)
O1 Mo4 O8 103.2(3)
O17 Mo4 O8 152.8(2)
O1 Mo4 O13 105.3(3)
O17 Mo4 O13 89.1(2)
O8 Mo4 O13 87.1(2)
O1 Mo4 O10 101.8(3)
O17 Mo4 O10 86.4(2)
O8 Mo4 O10 84.8(2)
O13 Mo4 O10 152.8(2)
O1 Mo4 O9 178.0(2)
O17 Mo4 O9 76.33(18)
O8 Mo4 O9 76.54(18)
O13 Mo4 O9 76.70(17)
O10 Mo4 O9 76.16(18)
O7 Mo5 O14 103.7(3)
O7 Mo5 O15 103.6(3)
O14 Mo5 O15 86.3(2)
O7 Mo5 O8 104.6(3)
O14 Mo5 O8 151.7(2)
O15 Mo5 O8 87.4(2)
O7 Mo5 O12 103.9(3)
O14 Mo5 O12 85.6(3)
O15 Mo5 O12 152.5(2)
O8 Mo5 O12 87.3(3)
O7 Mo5 O9 179.4(3)
O14 Mo5 O9 75.71(18)
O15 Mo5 O9 76.12(17)
O8 Mo5 O9 75.97(18)
O12 Mo5 O9 76.42(18)
O2 Mo6 O6 104.0(3)
O2 Mo6 O10 104.6(3)
O6 Mo6 O10 88.1(2)
O2 Mo6 O12 102.6(3)
O6 Mo6 O12 153.2(2)
O10 Mo6 O12 88.4(3)
O2 Mo6 O5 102.4(3)
O6 Mo6 O5 86.1(2)
O10 Mo6 O5 153.1(2)
O12 Mo6 O5 85.0(2)
O2 Mo6 O9 178.3(3)
O6 Mo6 O9 76.51(17)
O10 Mo6 O9 77.04(18)
O12 Mo6 O9 76.82(18)
O5 Mo6 O9 76.03(18)
O36 Mo7 O24 104.0(4)
O36 Mo7 O23 103.8(4)
O24 Mo7 O23 87.4(3)
O36 Mo7 O28 103.0(4)
O24 Mo7 O28 86.8(4)
O23 Mo7 O28 153.2(3)
O36 Mo7 O22 104.0(4)
O24 Mo7 O22 152.0(3)
O23 Mo7 O22 86.2(3)
O28 Mo7 O22 86.8(4)
O36 Mo7 O25 179.6(4)
O24 Mo7 O25 76.4(2)
O23 Mo7 O25 76.4(2)
O28 Mo7 O25 76.8(3)
O22 Mo7 O25 75.6(2)
O33 Mo8 O29 103.0(4)
O33 Mo8 O26 103.8(4)
O29 Mo8 O26 153.2(3)
O33 Mo8 O19 101.9(4)
O29 Mo8 O19 86.7(4)
O26 Mo8 O19 88.2(4)
O33 Mo8 O27 104.4(4)
O29 Mo8 O27 86.1(3)
O26 Mo8 O27 87.0(3)
O19 Mo8 O27 153.6(3)
O33 Mo8 O25 178.6(4)
O29 Mo8 O25 76.3(2)
O26 Mo8 O25 76.9(2)
O19 Mo8 O25 76.8(2)
O27 Mo8 O25 76.8(2)
O35 Mo9 O21 102.6(5)
O35 Mo9 O30 103.6(5)
O21 Mo9 O30 153.8(3)
O35 Mo9 O27 103.6(4)
O21 Mo9 O27 87.3(3)
O30 Mo9 O27 86.0(3)
O35 Mo9 O24 104.1(4)
O21 Mo9 O24 87.1(3)
O30 Mo9 O24 87.2(3)
O27 Mo9 O24 152.3(3)
O35 Mo9 O25 179.6(4)
O21 Mo9 O25 77.3(3)
O30 Mo9 O25 76.5(2)
O27 Mo9 O25 76.8(2)
O24 Mo9 O25 75.5(2)
O32 Mo10 O23 105.4(4)
O32 Mo10 O30 103.3(5)
O23 Mo10 O30 89.0(3)
O32 Mo10 O29 102.4(5)
O23 Mo10 O29 152.2(3)
O30 Mo10 O29 85.2(3)
O32 Mo10 O20 105.9(6)
O23 Mo10 O20 85.3(3)
O30 Mo10 O20 150.8(3)
O29 Mo10 O20 86.6(3)
O32 Mo10 O25 178.1(4)
O23 Mo10 O25 76.5(2)
O30 Mo10 O25 76.4(2)
O29 Mo10 O25 75.7(3)
O20 Mo10 O25 74.4(3)
O31 Mo11 O20 103.5(6)
O31 Mo11 O19 103.3(4)
O20 Mo11 O19 87.7(4)
O31 Mo11 O22 103.4(4)
O20 Mo11 O22 85.5(3)
O19 Mo11 O22 153.3(3)
O31 Mo11 O34 106.2(6)
O20 Mo11 O34 150.0(4)
O19 Mo11 O34 88.9(4)
O22 Mo11 O34 84.3(4)
O31 Mo11 O25 179.2(5)
O20 Mo11 O25 77.0(2)
O19 Mo11 O25 77.3(2)
O22 Mo11 O25 76.0(2)
O34 Mo11 O25 73.3(4)
N2 Mo12 O34 99.7(7)
N2 Mo12 O26 103.1(5)
O34 Mo12 O26 89.1(4)
N2 Mo12 O21 104.8(7)
O34 Mo12 O21 155.4(3)
O26 Mo12 O21 88.0(3)
N2 Mo12 O28 101.6(5)
O34 Mo12 O28 85.3(4)
O26 Mo12 O28 155.2(3)
O21 Mo12 O28 87.1(4)
N2 Mo12 O25 177.4(6)
O34 Mo12 O25 78.0(3)
O26 Mo12 O25 78.1(2)
O21 Mo12 O25 77.5(3)
O28 Mo12 O25 77.1(2)
Mo3 O5 Mo6 116.8(2)
Mo4 O8 Mo5 118.2(2)
Mo2 O9 Mo3 90.40(14)
Mo2 O9 Mo1 91.57(15)
Mo3 O9 Mo1 90.03(14)
Mo2 O9 Mo4 90.51(15)
Mo3 O9 Mo4 179.1(2)
Mo1 O9 Mo4 90.20(15)
Mo2 O9 Mo6 90.21(14)
Mo3 O9 Mo6 90.07(15)
Mo1 O9 Mo6 178.2(2)
Mo4 O9 Mo6 89.66(14)
Mo2 O9 Mo5 179.0(2)
Mo3 O9 Mo5 89.84(15)
Mo1 O9 Mo5 89.41(14)
Mo4 O9 Mo5 89.24(14)
Mo6 O9 Mo5 88.80(14)
Mo1 O11 Mo3 117.0(2)
Mo6 O12 Mo5 117.9(3)
Mo4 O13 Mo1 117.1(2)
Mo5 O14 Mo3 118.5(3)
Mo5 O15 Mo1 117.9(2)
Mo3 O16 Mo2 114.6(2)
Mo4 O17 Mo2 115.4(2)
Mo1 O18 Mo2 114.9(2)
Mo6 O6 Mo2 114.8(2)
Mo6 O10 Mo4 117.1(2)
Mo9 O21 Mo12 115.6(4)
Mo7 O22 Mo11 117.6(3)
Mo7 O23 Mo10 118.0(3)
Mo7 O24 Mo9 118.2(3)
Mo12 O25 Mo11 90.78(19)
Mo12 O25 Mo10 179.0(3)
Mo11 O25 Mo10 90.22(19)
Mo12 O25 Mo9 89.64(19)
Mo11 O25 Mo9 179.2(3)
Mo10 O25 Mo9 89.36(18)
Mo12 O25 Mo7 90.84(19)
Mo11 O25 Mo7 90.77(17)
Mo10 O25 Mo7 89.13(17)
Mo9 O25 Mo7 89.92(18)
Mo12 O25 Mo8 89.73(17)
Mo11 O25 Mo8 89.34(18)
Mo10 O25 Mo8 90.31(19)
Mo9 O25 Mo8 89.96(17)
Mo7 O25 Mo8 179.4(3)
Mo8 O27 Mo9 116.4(3)
Mo7 O28 Mo12 115.2(3)
Mo8 O29 Mo10 117.7(3)
Mo9 O30 Mo10 117.6(3)
Mo12 O34 Mo11 117.9(4)
Mo8 O26 Mo12 115.3(3)
Mo11 O20 Mo10 118.4(3)
Mo8 O19 Mo11 116.6(3)
C111 N3 C131 107.3(6)
C111 N3 C141 111.1(6)
C131 N3 C141 111.1(7)
C111 N3 C121 110.5(7)
C131 N3 C121 111.0(6)
C141 N3 C121 106.0(5)
C241 N4 C231 110.5(9)
C241 N4 C211 112.2(9)
C231 N4 C211 105.7(7)
C241 N4 C221 106.0(8)
C231 N4 C221 112.3(9)
C211 N4 C221 110.2(9)
C341 N5 C311 111.3(12)
C341 N5 C321 105.8(9)
C311 N5 C321 110.8(10)
C341 N5 C331 110.0(11)
C311 N5 C331 107.7(9)
C321 N5 C331 111.3(11)
C441 N6 C431 112.3(12)
C441 N6 C421 117.1(13)
C431 N6 C421 101.6(11)
C441 N6 C411 95.2(11)
C431 N6 C411 120.7(14)
C421 N6 C411 110.9(11)
C1 N1 Mo2 177.8(6)
N1 C1 C6 109.7(7)
N1 C1 C2 109.1(7)
C6 C1 C2 112.6(8)
C3 C2 C1 112.0(8)
C2 C3 C4 110.5(9)
C3 C4 C5 111.4(9)
C4 C5 C6 110.9(9)
C1 C6 C5 110.6(8)
C7 N2 Mo12 170.4(15)
C12 C7 N2 112.0(18)
C12 C7 C8 108.8(16)
N2 C7 C8 116.2(18)
C9 C8 C7 119(2)
C8 C9 C10 114(2)
C11 C10 C9 119(2)
C10 C11 C12 113(2)
C7 C12 C11 110.7(19)
C112 C111 N3 117.1(7)
C113 C112 C111 110.3(8)
C114 C113 C112 112.1(11)
C122 C121 N3 117.7(6)
C121 C122 C123 111.5(8)
C124 C123 C122 115.9(10)
C132 C131 N3 117.6(6)
C131 C132 C133 111.7(8)
C134 C133 C132 114.3(9)
C142 C141 N3 116.4(6)
C141 C142 C143 109.8(7)
C144 C143 C142 113.9(8)
C212 C211 N4 116.8(8)
C211 C212 C213 111.2(9)
C214 C213 C212 114.3(11)
C222 C221 N4 117.5(9)
C221 C222 C223 110.0(11)
C224 C223 C222 114.7(14)
C232 C231 N4 117.4(9)
C231 C232 C233 109.4(10)
C234 C233 C232 108.2(12)
C242 C241 N4 115.3(9)
C243 C242 C241 109.2(11)
C244 C243 C242 111.9(13)
C312 C311 N5 115.9(11)
C311 C312 C313 108.2(12)
C314 C313 C312 113.5(15)
C322 C321 N5 115.7(10)
C321 C322 C323 105.7(10)
C324 C323 C322 108.0(11)
C332 C331 N5 113.8(11)
C333 C332 C331 114.5(13)
C334 C333 C332 114.3(15)
C342 C341 N5 119.9(11)
C341 C342 C343 105.1(10)
C344 C343 C342 100.0(10)
C412 C411 N6 112.0(12)
C411 C412 C413 115.2(13)
C414 C413 C412 105.8(12)
C422 C421 N6 115.7(11)
C421 C422 C423 108.2(13)
C424 C423 C422 107.8(12)
C432 C431 N6 123.0(14)
C431 C432 C433 114.0(14)
C434 C433 C432 112.1(13)
N6 C441 C442 125.6(13)
C441 C442 C443 115.3(14)
C444 C443 C442 119.6(15)

loop_
_geom_bond_atom_site_label_1
_geom_bond_atom_site_label_2
_geom_bond_distance
Mo1 O4 1.685(5)
Mo1 O11 1.885(5)
Mo1 O18 1.903(5)
Mo1 O15 1.919(5)
Mo1 O13 1.956(5)
Mo1 O9 2.326(4)
Mo2 N1 1.712(5)
Mo2 O16 1.943(5)
Mo2 O6 1.945(5)
Mo2 O17 1.946(5)
Mo2 O18 1.966(5)
Mo2 O9 2.224(4)
Mo3 O3 1.678(5)
Mo3 O16 1.890(5)
Mo3 O5 1.920(5)
Mo3 O14 1.928(5)
Mo3 O11 1.970(5)
Mo3 O9 2.321(4)
Mo4 O1 1.681(5)
Mo4 O17 1.883(5)
Mo4 O8 1.909(6)
Mo4 O13 1.910(5)
Mo4 O10 1.961(5)
Mo4 O9 2.331(4)
Mo5 O7 1.675(5)
Mo5 O14 1.907(6)
Mo5 O15 1.918(5)
Mo5 O8 1.919(6)
Mo5 O12 1.921(5)
Mo5 O9 2.346(4)
Mo6 O2 1.688(5)
Mo6 O6 1.894(5)
Mo6 O10 1.899(5)
Mo6 O12 1.907(5)
Mo6 O5 1.952(5)
Mo6 O9 2.340(4)
Mo7 O36 1.671(7)
Mo7 O24 1.883(7)
Mo7 O23 1.887(7)
Mo7 O28 1.891(8)
Mo7 O22 1.915(7)
Mo7 O25 2.321(5)
Mo8 O33 1.682(6)
Mo8 O29 1.888(8)
Mo8 O26 1.895(8)
Mo8 O19 1.904(7)
Mo8 O27 1.928(7)
Mo8 O25 2.323(5)
Mo9 O35 1.671(7)
Mo9 O21 1.865(8)
Mo9 O30 1.889(8)
Mo9 O27 1.934(6)
Mo9 O24 1.938(6)
Mo9 O25 2.319(5)
Mo10 O32 1.665(9)
Mo10 O23 1.901(7)
Mo10 O30 1.912(8)
Mo10 O29 1.947(7)
Mo10 O20 1.963(9)
Mo10 O25 2.306(5)
Mo11 O31 1.664(8)
Mo11 O20 1.831(10)
Mo11 O19 1.913(7)
Mo11 O22 1.928(7)
Mo11 O34 1.987(10)
Mo11 O25 2.296(5)
Mo12 N2 1.714(9)
Mo12 O34 1.790(12)
Mo12 O26 1.925(7)
Mo12 O21 1.942(8)
Mo12 O28 1.966(8)
Mo12 O25 2.251(5)
N3 C111 1.509(10)
N3 C131 1.518(9)
N3 C141 1.525(9)
N3 C121 1.530(9)
N4 C241 1.511(12)
N4 C231 1.516(12)
N4 C211 1.518(12)
N4 C221 1.542(13)
N5 C341 1.495(14)
N5 C311 1.526(14)
N5 C321 1.528(13)
N5 C331 1.553(14)
N6 C441 1.428(14)
N6 C431 1.467(16)
N6 C421 1.530(16)
N6 C411 1.561(17)
N1 C1 1.468(8)
C1 C6 1.490(11)
C1 C2 1.501(11)
C2 C3 1.486(13)
C3 C4 1.506(15)
C4 C5 1.506(15)
C5 C6 1.546(13)
N2 C7 1.488(10)
C7 C12 1.459(19)
C7 C8 1.506(18)
C8 C9 1.454(19)
C9 C10 1.47(2)
C10 C11 1.46(2)
C11 C12 1.54(2)
C111 C112 1.492(9)
C112 C113 1.486(11)
C113 C114 1.477(12)
C121 C122 1.492(9)
C122 C123 1.496(10)
C123 C124 1.455(11)
C131 C132 1.490(9)
C132 C133 1.510(9)
C133 C134 1.491(11)
C141 C142 1.485(9)
C142 C143 1.516(9)
C143 C144 1.468(10)
C211 C212 1.492(10)
C212 C213 1.501(11)
C213 C214 1.457(10)
C221 C222 1.472(11)
C222 C223 1.523(12)
C223 C224 1.438(14)
C231 C232 1.503(11)
C232 C233 1.537(12)
C233 C234 1.491(9)
C241 C242 1.498(11)
C242 C243 1.497(12)
C243 C244 1.460(11)
C311 C312 1.486(11)
C312 C313 1.512(13)
C313 C314 1.460(13)
C321 C322 1.511(11)
C322 C323 1.536(12)
C323 C324 1.463(10)
C331 C332 1.476(12)
C332 C333 1.473(13)
C333 C334 1.463(12)
C341 C342 1.490(11)
C342 C343 1.586(12)
C343 C344 1.481(10)
C411 C412 1.458(12)
C412 C413 1.540(12)
C413 C414 1.461(11)
C421 C422 1.473(12)
C422 C423 1.525(12)
C423 C424 1.484(12)
C431 C432 1.466(11)
C432 C433 1.532(13)
C433 C434 1.468(10)
C441 C442 1.432(11)
C442 C443 1.510(12)
C443 C444 1.457(13)

loop_
_platon_squeeze_void_nr
_platon_squeeze_void_average_x
_platon_squeeze_void_average_y
_platon_squeeze_void_average_z
_platon_squeeze_void_volume
_platon_squeeze_void_count_electrons
1 0.500 0.000 0.500 237.0 4.4
2 0.500 0.500 0.000 237.1 3.9
